data_4088554
loop_
_publ_author_name
'Zhang, Fanjun'
'Jia, Jiong'
'Dong, Shuli'
'Wang, Wenguang'
'Tung, Chen-Ho'

_publ_section_title
;
 Hydride Transfer from Iron(II) Hydride Compounds to NAD(P)+ Analogues
;
_journal_issue 8
_journal_name_full Organometallics
_journal_page_first 1151
_journal_paper_doi 10.1021/acs.organomet.6b00179
_journal_volume 35
_journal_year 2016
_chemical_formula_moiety 'C38 Fe N P2, 2(C Cl2), F6 P'
_chemical_formula_sum 'C40 Cl4 F6 Fe N P3'
_chemical_formula_weight 899.02
_space_group_crystal_system monoclinic
_space_group_IT_number 14
_space_group_name_Hall '-P 2yn'
_space_group_name_H-M_alt 'P 1 21/n 1'
_symmetry_Int_Tables_number 14
_audit_creation_date 2015-07-23
_audit_creation_method
;
Olex2 1.2
(compiled 2015.01.26 svn.r3150 for OlexSys, GUI svn.r4998)
;
_cell_angle_alpha 90
_cell_angle_beta 100.523(3)
_cell_angle_gamma 90
_cell_formula_units_Z 4
_cell_length_a 11.4633(8)
_cell_length_b 16.8758(9)
_cell_length_c 23.0794(11)
_cell_measurement_reflns_used 3858
_cell_measurement_temperature 173(2)
_cell_measurement_theta_max 24.023
_cell_measurement_theta_min 2.575
_cell_volume 4389.7(4)
_computing_molecular_graphics 'Olex2 (Dolomanov et al., 2009)'
_computing_publication_material 'Olex2 (Dolomanov et al., 2009)'
_computing_structure_refinement 'olex2.refine (Bourhis et al., 2015)'
_diffrn_ambient_temperature 173.15
_diffrn_measured_fraction_theta_full 0.9974
_diffrn_measured_fraction_theta_max 0.9974
_diffrn_measurement_device_type 'Bruker APEXII'
_diffrn_radiation_type synchrotron
_diffrn_radiation_wavelength 0.71
_diffrn_reflns_av_R_equivalents 0.0625
_diffrn_reflns_av_unetI/netI 0.1029
_diffrn_reflns_limit_h_max 7
_diffrn_reflns_limit_h_min -14
_diffrn_reflns_limit_k_max 21
_diffrn_reflns_limit_k_min -13
_diffrn_reflns_limit_l_max 30
_diffrn_reflns_limit_l_min -25
_diffrn_reflns_number 21770
_diffrn_reflns_theta_full 24.9997
_diffrn_reflns_theta_max 25.00
_diffrn_reflns_theta_min 2.57
_exptl_absorpt_coefficient_mu 0.747
_exptl_crystal_density_diffrn 1.3602
_exptl_crystal_description block
_exptl_crystal_F_000 1765.8780
_exptl_crystal_size_max 0.12
_exptl_crystal_size_mid 0.12
_exptl_crystal_size_min 0.1
_refine_diff_density_max 1.7755
_refine_diff_density_min -1.7812
_refine_diff_density_rms 0.1672
_refine_ls_d_res_high 0.8400
_refine_ls_d_res_low 7.9088
_refine_ls_goodness_of_fit_ref 1.0800
_refine_ls_hydrogen_treatment undef
_refine_ls_matrix_type full
_refine_ls_number_constraints 0
_refine_ls_number_parameters 513
_refine_ls_number_reflns 7740
_refine_ls_number_restraints 60
_refine_ls_restrained_S_all 1.0756
_refine_ls_R_factor_all 0.1285
_refine_ls_R_factor_gt 0.0931
_refine_ls_shift/su_max 0.0417
_refine_ls_shift/su_mean 0.0021
_refine_ls_structure_factor_coef Fsqd
_refine_ls_weighting_details 'w=1/[\s^2^(Fo^2^)+(0.1720P)^2^+14.3188P] where P=(Fo^2^+2Fc^2^)/3'
_refine_ls_weighting_scheme calc
_refine_ls_wR_factor_gt 0.2737
_refine_ls_wR_factor_ref 0.3078
_reflns_Friedel_coverage 0.0
_reflns_limit_h_max 11
_reflns_limit_h_min -13
_reflns_limit_k_max 20
_reflns_limit_k_min 0
_reflns_limit_l_max 27
_reflns_limit_l_min -10
_reflns_number_gt 5278
_reflns_number_total 7740
_reflns_threshold_expression I>=2u(I)
_cod_data_source_file om6b00179_si_002.cif
_cod_data_source_block '[1(NCMe)]PF6'
_cod_original_sg_symbol_Hall '-P 2ybc (x-z,y,z)'
_cod_database_code 4088554
_olex2_refinement_description
;
1. Uiso/Uaniso restraints and constraints
F1 \\sim F2: within 1.7A with sigma of 0.004 and sigma for terminal atoms of
0.008
Cl1a \\sim Cl26 \\sim Cl27: within 1.7A with sigma of 0.004 and sigma for
terminal atoms of 0.008
Cl0A \\sim Cl1a \\sim Cl26 \\sim Cl27 \\sim C40: within 1.7A with sigma of
0.004 and sigma for terminal atoms of 0.08
2. Others
 Fixed Sof: Cl0A(0.5) Cl1a(0.5) Cl26(0.5) Cl27(0.5)
;
_olex2_submission_special_instructions 'No special instructions were received'

loop_
_space_group_symop_id
_space_group_symop_operation_xyz
1 x,y,z
2 -x+1/2,y+1/2,-z+1/2
3 -x,-y,-z
4 x-1/2,-y-1/2,z-1/2

loop_
_atom_site_label
_atom_site_type_symbol
_atom_site_fract_x
_atom_site_fract_y
_atom_site_fract_z
_atom_site_U_iso_or_equiv
_atom_site_adp_type
_atom_site_occupancy
_atom_site_refinement_flags_adp
Fe1 Fe 0.67909(8) 0.39331(5) 0.73600(4) 0.0262(3) Uani 1.000000 .
P1 P 0.72306(16) 0.29049(10) 0.79681(7) 0.0292(4) Uani 1.000000 .
P2 P 0.64763(14) 0.30333(10) 0.66478(7) 0.0255(4) Uani 1.000000 .
N1 N 0.5150(5) 0.3824(3) 0.7379(3) 0.0353(14) Uani 1.000000 .
C1 C 0.8379(6) 0.4599(4) 0.7434(4) 0.0404(18) Uani 1.000000 .
C2 C 0.7794(7) 0.4799(4) 0.7909(3) 0.0427(18) Uani 1.000000 .
C3 C 0.6684(7) 0.5108(4) 0.7667(3) 0.0360(16) Uani 1.000000 .
C4 C 0.6546(6) 0.5088(4) 0.7034(3) 0.0315(15) Uani 1.000000 .
C5 C 0.7613(6) 0.4792(4) 0.6904(3) 0.0356(16) Uani 1.000000 .
C6 C 0.9696(7) 0.4418(5) 0.7497(5) 0.067(3) Uani 1.000000 .
C7 C 0.8360(10) 0.4816(5) 0.8551(4) 0.069(3) Uani 1.000000 .
C8 C 0.5773(8) 0.5451(4) 0.8004(4) 0.056(2) Uani 1.000000 .
C9 C 0.5496(8) 0.5405(5) 0.6613(4) 0.050(2) Uani 1.000000 .
C10 C 0.7936(8) 0.4803(5) 0.6288(4) 0.053(2) Uani 1.000000 .
C11 C 0.6070(6) 0.2130(4) 0.6995(3) 0.0333(15) Uani 1.000000 .
C12 C 0.7069(7) 0.1983(4) 0.7530(3) 0.0366(16) Uani 1.000000 .
C13 C 0.5244(6) 0.3209(4) 0.6037(3) 0.0330(15) Uani 1.000000 .
C14 C 0.4106(7) 0.2923(5) 0.6049(4) 0.049(2) Uani 1.000000 .
C15 C 0.3165(8) 0.3110(7) 0.5581(5) 0.068(3) Uani 1.000000 .
C16 C 0.3340(9) 0.3567(7) 0.5129(5) 0.074(3) Uani 1.000000 .
C17 C 0.4485(10) 0.3862(6) 0.5103(4) 0.068(3) Uani 1.000000 .
C18 C 0.5431(7) 0.3681(5) 0.5557(3) 0.051(2) Uani 1.000000 .
C19 C 0.7638(6) 0.2648(4) 0.6276(3) 0.0313(15) Uani 1.000000 .
C20 C 0.7335(7) 0.2103(5) 0.5806(3) 0.0439(19) Uani 1.000000 .
C21 C 0.8236(9) 0.1751(6) 0.5570(4) 0.061(3) Uani 1.000000 .
C22 C 0.9442(8) 0.1925(6) 0.5792(4) 0.059(2) Uani 1.000000 .
C23 C 0.9713(7) 0.2447(6) 0.6248(4) 0.058(2) Uani 1.000000 .
C24 C 0.8820(6) 0.2816(4) 0.6495(3) 0.0402(17) Uani 1.000000 .
C25 C 0.6234(6) 0.2730(4) 0.8496(3) 0.0343(16) Uani 1.000000 .
C26 C 0.6062(8) 0.1976(5) 0.8702(4) 0.054(2) Uani 1.000000 .
C27 C 0.5320(9) 0.1855(6) 0.9113(4) 0.064(3) Uani 1.000000 .
C28 C 0.4727(9) 0.2475(7) 0.9302(4) 0.068(3) Uani 1.000000 .
C29 C 0.4897(11) 0.3232(7) 0.9109(5) 0.082(3) Uani 1.000000 .
C30 C 0.5630(10) 0.3360(6) 0.8697(4) 0.067(3) Uani 1.000000 .
C31 C 0.8684(6) 0.2783(4) 0.8437(3) 0.0348(16) Uani 1.000000 .
C32 C 0.9672(7) 0.2570(4) 0.8191(4) 0.0452(19) Uani 1.000000 .
C33 C 1.0789(8) 0.2510(5) 0.8555(4) 0.058(2) Uani 1.000000 .
C34 C 1.0934(8) 0.2658(6) 0.9153(5) 0.066(3) Uani 1.000000 .
C35 C 0.9943(10) 0.2871(6) 0.9406(4) 0.070(3) Uani 1.000000 .
C36 C 0.8827(8) 0.2933(5) 0.9049(3) 0.051(2) Uani 1.000000 .
C37 C 0.4145(7) 0.3794(4) 0.7390(4) 0.047(2) Uani 1.000000 .
C38 C 0.2871(8) 0.3780(6) 0.7419(6) 0.077(3) Uani 1.000000 .
Cl0A Cl 0.1854(10) 0.0685(8) 0.5040(5) 0.155(2) Uani 0.500000 U
Cl1a Cl 0.3249(9) -0.0422(8) 0.5764(4) 0.156(2) Uani 0.500000 U
Cl26 Cl 0.3947(9) 0.0438(7) 0.5280(4) 0.151(2) Uani 0.500000 U
Cl27 Cl 0.1420(10) 0.0170(8) 0.5282(5) 0.151(2) Uani 0.500000 U
C40 C 0.2866(17) 0.0613(14) 0.5651(8) 0.154(2) Uani 1.000000 U
P3 P 0.2294(2) 0.62931(15) 0.77313(14) 0.0655(7) Uani 1.000000 .
F1 F 0.2038(15) 0.5702(6) 0.7223(4) 0.202(6) Uani 1.000000 U
F2 F 0.1571(6) 0.6971(4) 0.7367(4) 0.118(3) Uani 1.000000 U
F3 F 0.1166(5) 0.6028(4) 0.8010(3) 0.092(2) Uani 1.000000 .
F4 F 0.2568(8) 0.6873(5) 0.8280(4) 0.138(3) Uani 1.000000 .
F5 F 0.2998(7) 0.5626(5) 0.8116(4) 0.136(4) Uani 1.000000 .
F6 F 0.3474(6) 0.6601(5) 0.7539(4) 0.123(3) Uani 1.000000 .
Cl2 Cl 0.7760(4) 0.4241(2) 0.46895(18) 0.1200(14) Uani 1.000000 .
Cl2a Cl 0.9087(3) 0.5418(2) 0.41950(18) 0.1054(11) Uani 1.000000 .
C39 C 0.7833(10) 0.4844(8) 0.4081(5) 0.088(4) Uani 1.000000 .

loop_
_atom_site_aniso_label
_atom_site_aniso_U_11
_atom_site_aniso_U_22
_atom_site_aniso_U_33
_atom_site_aniso_U_12
_atom_site_aniso_U_13
_atom_site_aniso_U_23
Fe1 0.0328(5) 0.0190(5) 0.0283(5) -0.0003(4) 0.0099(4) -0.0011(4)
P1 0.0415(10) 0.0222(9) 0.0260(9) 0.0014(7) 0.0119(7) 0.0004(7)
P2 0.0286(8) 0.0234(8) 0.0264(8) -0.0016(7) 0.0097(7) -0.0018(7)
N1 0.042(3) 0.025(3) 0.043(3) 0.005(3) 0.017(3) -0.003(2)
C1 0.041(4) 0.016(3) 0.063(5) -0.008(3) 0.010(4) -0.001(3)
C2 0.058(5) 0.019(3) 0.048(4) -0.009(3) 0.002(4) -0.001(3)
C3 0.056(4) 0.014(3) 0.041(4) -0.002(3) 0.017(3) -0.004(3)
C4 0.043(4) 0.017(3) 0.034(4) -0.001(3) 0.007(3) -0.001(3)
C5 0.041(4) 0.021(3) 0.047(4) -0.008(3) 0.014(3) -0.002(3)
C6 0.029(4) 0.043(5) 0.122(9) -0.002(4) -0.007(5) -0.004(5)
C7 0.110(8) 0.036(5) 0.050(5) -0.012(5) -0.014(5) -0.003(4)
C8 0.083(6) 0.021(4) 0.075(6) 0.005(4) 0.046(5) -0.010(4)
C9 0.059(5) 0.039(4) 0.047(5) 0.013(4) -0.004(4) 0.003(4)
C10 0.069(5) 0.036(4) 0.065(5) -0.008(4) 0.042(5) 0.003(4)
C11 0.047(4) 0.022(3) 0.034(4) -0.008(3) 0.016(3) -0.004(3)
C12 0.058(4) 0.021(3) 0.034(4) 0.002(3) 0.016(3) -0.002(3)
C13 0.036(4) 0.031(4) 0.031(4) 0.001(3) 0.005(3) -0.008(3)
C14 0.032(4) 0.057(5) 0.057(5) -0.003(4) 0.006(4) -0.018(4)
C15 0.049(5) 0.081(7) 0.068(7) 0.011(5) -0.009(5) -0.026(6)
C16 0.066(6) 0.088(8) 0.058(6) 0.032(6) -0.011(5) -0.020(6)
C17 0.079(7) 0.081(7) 0.041(5) 0.019(6) 0.002(5) -0.003(5)
C18 0.055(5) 0.061(5) 0.032(4) 0.009(4) -0.001(4) 0.005(4)
C19 0.039(4) 0.035(4) 0.022(3) 0.006(3) 0.011(3) 0.003(3)
C20 0.065(5) 0.044(4) 0.024(4) 0.015(4) 0.011(3) -0.004(3)
C21 0.093(7) 0.060(6) 0.035(4) 0.026(5) 0.028(5) -0.000(4)
C22 0.066(6) 0.068(6) 0.051(5) 0.031(5) 0.031(5) 0.018(5)
C23 0.047(5) 0.062(6) 0.073(6) 0.020(4) 0.034(4) 0.028(5)
C24 0.039(4) 0.039(4) 0.049(4) 0.005(3) 0.025(3) 0.012(3)
C25 0.049(4) 0.034(4) 0.023(3) 0.007(3) 0.013(3) 0.001(3)
C26 0.061(5) 0.046(5) 0.063(5) -0.012(4) 0.033(4) -0.000(4)
C27 0.073(6) 0.065(6) 0.065(6) -0.019(5) 0.043(5) 0.004(5)
C28 0.071(6) 0.087(8) 0.054(6) -0.011(6) 0.033(5) -0.009(5)
C29 0.119(9) 0.081(8) 0.062(6) 0.026(7) 0.059(7) -0.008(5)
C30 0.109(8) 0.048(5) 0.056(6) 0.010(5) 0.045(6) -0.001(4)
C31 0.049(4) 0.028(4) 0.028(4) 0.002(3) 0.010(3) 0.011(3)
C32 0.048(4) 0.033(4) 0.055(5) 0.008(3) 0.012(4) 0.003(3)
C33 0.051(5) 0.050(5) 0.070(6) 0.010(4) 0.006(4) 0.004(4)
C34 0.056(5) 0.065(6) 0.070(7) 0.010(5) -0.009(5) 0.007(5)
C35 0.077(7) 0.073(7) 0.052(6) 0.008(6) -0.006(5) 0.011(5)
C36 0.057(5) 0.055(5) 0.038(4) -0.000(4) -0.001(4) 0.001(4)
C37 0.050(5) 0.028(4) 0.071(6) -0.001(3) 0.035(4) -0.001(4)
C38 0.042(5) 0.053(6) 0.145(10) 0.003(4) 0.042(6) 0.003(6)
Cl0A 0.141(4) 0.195(6) 0.130(4) 0.026(4) 0.024(3) -0.012(4)
Cl1a 0.140(4) 0.191(6) 0.136(4) 0.023(4) 0.022(3) -0.012(3)
Cl26 0.134(4) 0.193(6) 0.124(4) 0.023(4) 0.022(3) -0.011(3)
Cl27 0.136(4) 0.184(6) 0.133(4) 0.023(4) 0.023(3) -0.014(4)
C40 0.139(4) 0.191(6) 0.132(4) 0.023(4) 0.023(3) -0.012(4)
P3 0.0590(14) 0.0477(14) 0.096(2) 0.0144(12) 0.0302(14) -0.0041(13)
F1 0.42(2) 0.092(6) 0.104(7) -0.004(9) 0.064(9) -0.037(5)
F2 0.086(5) 0.082(5) 0.174(8) 0.013(4) -0.005(5) 0.035(5)
F3 0.066(4) 0.071(4) 0.144(6) -0.015(3) 0.029(4) -0.003(4)
F4 0.124(6) 0.139(7) 0.161(8) -0.061(6) 0.054(6) -0.075(6)
F5 0.131(6) 0.150(7) 0.155(7) 0.083(6) 0.098(6) 0.083(6)
F6 0.089(5) 0.149(7) 0.152(7) 0.034(5) 0.074(5) 0.070(6)
Cl2 0.144(3) 0.108(3) 0.136(3) -0.011(2) 0.098(3) -0.012(2)
Cl2a 0.0668(17) 0.110(3) 0.150(3) -0.0030(17) 0.0493(19) -0.003(2)
C39 0.076(7) 0.124(10) 0.073(7) -0.023(7) 0.033(6) -0.003(7)

loop_
_atom_type_symbol
_atom_type_scat_dispersion_real
_atom_type_scat_dispersion_imag
_atom_type_scat_Cromer_Mann_a1
_atom_type_scat_Cromer_Mann_a2
_atom_type_scat_Cromer_Mann_a3
_atom_type_scat_Cromer_Mann_a4
_atom_type_scat_Cromer_Mann_b1
_atom_type_scat_Cromer_Mann_b2
_atom_type_scat_Cromer_Mann_b3
_atom_type_scat_Cromer_Mann_b4
_atom_type_scat_Cromer_Mann_c
_atom_type_scat_source
_atom_type_scat_dispersion_source
C 0.00346 0.00161 2.31000 1.02000 1.58860 0.86500 20.84390 10.20750 0.56870 51.65120 0.215599998832 'International Tables Volume C Table 6.1.1.4 (pp. 500-502)' 'Henke, Gullikson and Davis, At. Data and Nucl. Data Tables, 1993, 54, 2'
Cl 0.14849 0.15997 11.46040 7.19640 6.25560 1.64550 0.01040 1.16620 18.51940 47.77840 -9.55739974976 'International Tables Volume C Table 6.1.1.4 (pp. 500-502)' 'Henke, Gullikson and Davis, At. Data and Nucl. Data Tables, 1993, 54, 2'
F 0.01790 0.01031 3.53920 2.64120 1.51700 1.02430 10.28250 4.29440 0.26150 26.14760 0.277599990368 'International Tables Volume C Table 6.1.1.4 (pp. 500-502)' 'Henke, Gullikson and Davis, At. Data and Nucl. Data Tables, 1993, 54, 2'
N 0.00652 0.00322 12.21260 3.13220 2.01250 1.16630 0.00570 9.89330 28.99750 0.58260 -11.5290002823 'International Tables Volume C Table 6.1.1.4 (pp. 500-502)' 'Henke, Gullikson and Davis, At. Data and Nucl. Data Tables, 1993, 54, 2'
P 0.10417 0.09652 6.43450 4.17910 1.78000 1.49080 1.90670 27.15700 0.52600 68.16450 1.11489999294 'International Tables Volume C Table 6.1.1.4 (pp. 500-502)' 'Henke, Gullikson and Davis, At. Data and Nucl. Data Tables, 1993, 54, 2'
Fe 0.35804 0.84774 11.76950 7.35730 3.52220 2.30450 4.76110 0.30720 15.35350 76.88050 1.03690004349 'International Tables Volume C Table 6.1.1.4 (pp. 500-502)' 'Henke, Gullikson and Davis, At. Data and Nucl. Data Tables, 1993, 54, 2'

loop_
_geom_angle_atom_site_label_1
_geom_angle_atom_site_label_2
_geom_angle_atom_site_label_3
_geom_angle
P2 Fe1 P1 85.48(7)
N1 Fe1 P1 91.19(18)
N1 Fe1 P2 85.61(18)
C1 Fe1 P1 105.6(2)
C1 Fe1 P2 116.3(2)
C1 Fe1 N1 152.8(3)
C2 Fe1 P1 97.1(2)
C2 Fe1 P2 155.3(2)
C2 Fe1 N1 118.8(3)
C2 Fe1 C1 39.2(3)
C3 Fe1 P1 122.6(2)
C3 Fe1 P2 151.4(2)
C3 Fe1 N1 88.0(3)
C3 Fe1 C1 65.0(3)
C3 Fe1 C2 38.3(3)
C4 Fe1 P1 162.23(19)
C4 Fe1 P2 112.22(19)
C4 Fe1 N1 91.7(3)
C4 Fe1 C1 65.9(3)
C4 Fe1 C2 66.2(3)
C4 Fe1 C3 40.1(3)
C5 Fe1 P1 141.0(2)
C5 Fe1 P2 97.3(2)
C5 Fe1 N1 127.8(3)
C5 Fe1 C1 38.9(3)
C5 Fe1 C2 65.4(3)
C5 Fe1 C3 65.3(3)
C5 Fe1 C4 39.0(3)
C12 P1 Fe1 108.8(2)
C25 P1 Fe1 116.4(2)
C25 P1 C12 102.5(3)
C31 P1 Fe1 122.5(2)
C31 P1 C12 102.7(3)
C31 P1 C25 101.5(3)
C11 P2 Fe1 105.5(2)
C13 P2 Fe1 117.3(2)
C13 P2 C11 104.6(3)
C19 P2 Fe1 123.9(2)
C19 P2 C11 100.1(3)
C19 P2 C13 102.8(3)
C37 N1 Fe1 176.9(6)
C2 C1 Fe1 70.8(4)
C5 C1 Fe1 70.3(4)
C5 C1 C2 107.9(7)
C6 C1 Fe1 136.4(5)
C6 C1 C2 124.9(8)
C6 C1 C5 125.4(8)
C1 C2 Fe1 70.0(4)
C3 C2 Fe1 70.4(4)
C3 C2 C1 107.6(7)
C7 C2 Fe1 133.5(5)
C7 C2 C1 125.6(8)
C7 C2 C3 125.8(8)
C2 C3 Fe1 71.3(4)
C4 C3 Fe1 68.9(3)
C4 C3 C2 108.7(6)
C8 C3 Fe1 127.8(5)
C8 C3 C2 126.7(7)
C8 C3 C4 124.5(7)
C3 C4 Fe1 71.0(4)
C5 C4 Fe1 71.3(4)
C5 C4 C3 106.6(6)
C9 C4 Fe1 127.3(5)
C9 C4 C3 125.1(6)
C9 C4 C5 128.0(7)
C1 C5 Fe1 70.9(4)
C4 C5 Fe1 69.6(4)
C4 C5 C1 109.0(6)
C10 C5 Fe1 132.6(5)
C10 C5 C1 126.2(7)
C10 C5 C4 124.1(7)
C12 C11 P2 105.9(4)
C11 C12 P1 106.8(4)
C14 C13 P2 121.4(6)
C18 C13 P2 119.4(6)
C18 C13 C14 119.1(7)
C15 C14 C13 119.5(9)
C16 C15 C14 121.3(10)
C17 C16 C15 120.5(9)
C18 C17 C16 119.4(9)
C17 C18 C13 120.2(8)
C20 C19 P2 119.5(5)
C24 C19 P2 120.1(5)
C24 C19 C20 120.0(6)
C21 C20 C19 118.9(8)
C22 C21 C20 121.1(8)
C23 C22 C21 118.9(8)
C24 C23 C22 121.3(8)
C23 C24 C19 119.8(8)
C26 C25 P1 121.2(5)
C30 C25 P1 120.3(6)
C30 C25 C26 118.5(7)
C27 C26 C25 120.5(8)
C28 C27 C26 120.4(9)
C29 C28 C27 120.0(8)
C30 C29 C28 120.1(9)
C29 C30 C25 120.3(9)
C32 C31 P1 120.4(5)
C36 C31 P1 119.9(6)
C36 C31 C32 119.6(7)
C33 C32 C31 119.5(8)
C34 C33 C32 121.0(8)
C35 C34 C33 120.0(8)
C36 C35 C34 119.6(9)
C35 C36 C31 120.3(8)
C38 C37 N1 177.9(9)
Cl27 Cl0A Cl26 104.6(10)
C40 Cl0A Cl26 43.7(7)
C40 Cl0A Cl27 80.5(12)
Cl27 Cl1a Cl26 81.4(6)
C40 Cl1a Cl26 49.9(7)
C40 Cl1a Cl27 50.5(7)
Cl1a Cl26 Cl0A 77.2(6)
C40 Cl26 Cl0A 43.7(7)
C40 Cl26 Cl1a 56.6(9)
Cl1a Cl27 Cl0A 96.7(9)
C40 Cl27 Cl0A 60.7(10)
C40 Cl27 Cl1a 48.0(8)
Cl1a C40 Cl0A 107.9(13)
Cl26 C40 Cl0A 92.6(11)
Cl26 C40 Cl1a 73.5(10)
Cl27 C40 Cl0A 38.7(6)
Cl27 C40 Cl1a 81.5(11)
Cl27 C40 Cl26 112.1(12)
F2 P3 F1 93.3(6)
F3 P3 F1 94.0(6)
F3 P3 F2 91.9(4)
F4 P3 F1 177.3(6)
F4 P3 F2 89.1(5)
F4 P3 F3 84.8(4)
F5 P3 F1 88.4(6)
F5 P3 F2 177.8(5)
F5 P3 F3 86.6(4)
F5 P3 F4 89.1(6)
F6 P3 F1 93.0(7)
F6 P3 F2 90.3(4)
F6 P3 F3 172.5(5)
F6 P3 F4 88.1(5)
F6 P3 F5 91.0(4)
Cl2a C39 Cl2 111.6(7)

loop_
_geom_bond_atom_site_label_1
_geom_bond_atom_site_label_2
_geom_bond_distance
Fe1 P1 2.2307(19)
Fe1 P2 2.2184(18)
Fe1 N1 1.898(6)
Fe1 C1 2.119(7)
Fe1 C2 2.129(7)
Fe1 C3 2.117(6)
Fe1 C4 2.089(6)
Fe1 C5 2.111(7)
P1 C12 1.847(7)
P1 C25 1.841(7)
P1 C31 1.825(7)
P2 C11 1.821(7)
P2 C13 1.829(7)
P2 C19 1.831(6)
N1 C37 1.159(9)
C1 C2 1.427(11)
C1 C5 1.408(10)
C1 C6 1.522(11)
C2 C3 1.393(11)
C2 C7 1.505(11)
C3 C4 1.442(10)
C3 C8 1.525(10)
C4 C5 1.403(10)
C4 C9 1.500(10)
C5 C10 1.534(11)
C11 C12 1.543(10)
C13 C14 1.396(10)
C13 C18 1.412(11)
C14 C15 1.416(12)
C15 C16 1.341(16)
C16 C17 1.414(16)
C17 C18 1.397(12)
C19 C20 1.414(10)
C19 C24 1.386(10)
C20 C21 1.386(11)
C21 C22 1.415(14)
C22 C23 1.364(14)
C23 C24 1.405(11)
C25 C26 1.385(11)
C25 C30 1.393(11)
C26 C27 1.400(11)
C27 C28 1.362(14)
C28 C29 1.378(15)
C29 C30 1.396(13)
C31 C32 1.404(10)
C31 C36 1.414(10)
C32 C33 1.401(12)
C33 C34 1.382(14)
C34 C35 1.415(14)
C35 C36 1.394(13)
C37 C38 1.474(11)
Cl0A Cl26 2.398(15)
Cl0A Cl27 1.190(15)
Cl0A C40 1.66(2)
Cl1a Cl26 2.078(17)
Cl1a Cl27 2.405(15)
Cl1a C40 1.81(2)
Cl26 C40 1.66(2)
Cl27 C40 1.88(2)
P3 F1 1.527(9)
P3 F2 1.565(7)
P3 F3 1.609(7)
P3 F4 1.586(8)
P3 F5 1.565(7)
P3 F6 1.586(7)
Cl2 C39 1.749(12)
Cl2a C39 1.713(12)

loop_
_restr_u_similar_atom_site_label_1
_restr_u_similar_atom_site_label_2
_restr_u_similar_weight_param
Cl0A Cl26 0.0040
Cl0A Cl27 0.0040
Cl0A C40 0.0040
Cl1a Cl26 0.0040
Cl1a Cl26 0.0040
Cl1a Cl27 0.0040
Cl1a Cl27 0.0040
Cl1a C40 0.0040
Cl26 C40 0.0040
Cl27 C40 0.0040
